data_2220556
loop_
_publ_author_name
'Yu, Chuan-Ming'
'Zhou, Yong'
'Cheng, Jing-Li'
'Zhao, Jin-Hao'

_publ_section_title
;
 3-Mesityl-2-oxo-1-oxaspiro[4.4]non-3-en-4-yl
 2-(4-chlorophenyl)-3-methylbutyrate
;
_journal_issue 1
_journal_name_full 'Acta Crystallographica Section E'
_journal_page_first o183
_journal_paper_doi 10.1107/S1600536808043043
_journal_volume 65
_journal_year 2009
_chemical_formula_iupac 'C28 H31 Cl O4'
_chemical_formula_moiety 'C28 H31 Cl O4'
_chemical_formula_sum 'C28 H31 Cl O4'
_chemical_formula_weight 467.00
_chemical_name_systematic
;
3-Mesityl-2-oxo-1-oxaspiro[4.4]non-3-en-4-yl
2-(4-chlorophenyl)-3-methylbutyrate
;
_space_group_IT_number 14
_symmetry_cell_setting monoclinic
_symmetry_space_group_name_Hall '-P 2yn'
_symmetry_space_group_name_H-M 'P 1 21/n 1'
_cell_angle_alpha 90.0000
_cell_angle_beta 113.9567(17)
_cell_angle_gamma 90.0000
_cell_formula_units_Z 4
_cell_length_a 13.9224(11)
_cell_length_b 14.2735(12)
_cell_length_c 14.3209(11)
_cell_measurement_reflns_used 11287
_cell_measurement_temperature 296.0(10)
_cell_measurement_theta_max 27.4
_cell_measurement_theta_min 3.0
_cell_volume 2600.7(4)
_computing_cell_refinement 'PROCESS-AUTO (Rigaku, 1998)'
_computing_data_collection 'PROCESS-AUTO (Rigaku, 1998)'
_computing_data_reduction 'CrystalStructure (Rigaku/MSC, 2002) and Larson (1970)'
_computing_molecular_graphics 'ORTEP-3 (Farrugia, 1997)'
_computing_publication_material 'CrystalStructure (Rigaku/MSC, 2002)'
_computing_structure_refinement 'CRYSTALS (Betteridge <i>et al.</i>,  2003)'
_computing_structure_solution 'SIR97 (Altomare <i>et al.</i>,  1999)'
_diffrn_detector_area_resol_mean 10.00
_diffrn_measured_fraction_theta_full 0.997
_diffrn_measured_fraction_theta_max 0.997
_diffrn_measurement_device_type 'Rigaku R-AXIS RAPID'
_diffrn_measurement_method \w
_diffrn_radiation_type 'Mo K\a'
_diffrn_radiation_wavelength 0.71075
_diffrn_reflns_av_R_equivalents 0.054
_diffrn_reflns_limit_h_max 15
_diffrn_reflns_limit_h_min -18
_diffrn_reflns_limit_k_max 18
_diffrn_reflns_limit_k_min -18
_diffrn_reflns_limit_l_max 18
_diffrn_reflns_limit_l_min -18
_diffrn_reflns_number 25138
_diffrn_reflns_theta_full 27.42
_diffrn_reflns_theta_max 27.42
_exptl_absorpt_coefficient_mu 0.177
_exptl_absorpt_correction_T_max 0.953
_exptl_absorpt_correction_T_min 0.927
_exptl_absorpt_correction_type multi-scan
_exptl_absorpt_process_details
;
(<i>ABSCOR</i>; Higashi, 1995)
;
_exptl_crystal_colour colorless
_exptl_crystal_density_diffrn 1.193
_exptl_crystal_density_method 'not measured'
_exptl_crystal_description chunk
_exptl_crystal_F_000 992.00
_exptl_crystal_size_max 0.40
_exptl_crystal_size_mid 0.37
_exptl_crystal_size_min 0.27
_refine_diff_density_max 0.54
_refine_diff_density_min -0.54
_refine_ls_extinction_coef 28E1(2)
_refine_ls_extinction_method 'Larson (1970)'
_refine_ls_goodness_of_fit_ref 1.002
_refine_ls_hydrogen_treatment constr
_refine_ls_number_parameters 299
_refine_ls_number_reflns 5906
_refine_ls_number_restraints 0
_refine_ls_R_factor_gt 0.0463
_refine_ls_shift/su_max 0.0000
_refine_ls_structure_factor_coef Fsqd
_refine_ls_weighting_details 'w = 1/[0.0001Fo^2^ + 1.12\s(Fo^2^)]/(4Fo^2^)'
_refine_ls_weighting_scheme calc
_refine_ls_wR_factor_ref 0.1005
_reflns_number_gt 2647
_reflns_number_total 5906
_reflns_threshold_expression F^2^>2\s(F^2^)
_cod_data_source_file is2366.cif
_cod_data_source_block I
_cod_original_sg_symbol_H-M 'P 21/n'
_cod_database_code 2220556
_cod_database_fobs_code 2220556

loop_
_symmetry_equiv_pos_site_id
_symmetry_equiv_pos_as_xyz
1 +X,+Y,+Z
2 1/2-X,1/2+Y,1/2-Z
3 -X,-Y,-Z
4 1/2+X,1/2-Y,1/2+Z

loop_
_atom_site_type_symbol
_atom_site_label
_atom_site_fract_x
_atom_site_fract_y
_atom_site_fract_z
_atom_site_U_iso_or_equiv
_atom_site_adp_type
_atom_site_calc_flag
_atom_site_refinement_flags
_atom_site_occupancy
_atom_site_disorder_assembly
_atom_site_disorder_group
Cl Cl1 0.42195(6) -0.31031(6) 0.32057(8) 0.1664(4) Uani d . 1.00 . .
O O1 0.37536(12) 0.34277(11) 0.19058(12) 0.0873(5) Uani d . 1.00 . .
O O2 0.24190(12) 0.27677(12) 0.05869(11) 0.1041(6) Uani d . 1.00 . .
O O3 0.54613(10) 0.15522(10) 0.32535(9) 0.0693(4) Uani d . 1.00 . .
O O4 0.61227(11) 0.11705(12) 0.21110(12) 0.1006(6) Uani d . 1.00 . .
C C1 0.46853(17) 0.20939(16) 0.25544(16) 0.0639(7) Uani d . 1.00 . .
C C2 0.47353(17) 0.31237(17) 0.27165(16) 0.0718(8) Uani d . 1.00 . .
C C3 0.56481(19) 0.36173(18) 0.25885(19) 0.0962(10) Uani d . 1.00 . .
C C4 0.5705(2) 0.4562(2) 0.3081(2) 0.1294(13) Uani d . 1.00 . .
C C5 0.5354(2) 0.4401(2) 0.3925(2) 0.1513(15) Uani d . 1.00 . .
C C6 0.48043(18) 0.34765(18) 0.37461(17) 0.0897(9) Uani d . 1.00 . .
C C7 0.3242(2) 0.26762(19) 0.13206(19) 0.0806(9) Uani d . 1.00 . .
C C8 0.38420(16) 0.18106(16) 0.17554(14) 0.0657(7) Uani d . 1.00 . .
C C9 0.35376(16) 0.08583(18) 0.13376(17) 0.0695(8) Uani d . 1.00 . .
C C10 0.36238(18) 0.0607(2) 0.04329(18) 0.0876(9) Uani d . 1.00 . .
C C11 0.3357(2) -0.0294(2) 0.0068(2) 0.1081(11) Uani d . 1.00 . .
C C12 0.3023(2) -0.0946(2) 0.0562(2) 0.1111(12) Uani d . 1.00 . .
C C13 0.29461(17) -0.0683(2) 0.1455(2) 0.0964(10) Uani d . 1.00 . .
C C14 0.31929(16) 0.0202(2) 0.18571(18) 0.0738(8) Uani d . 1.00 . .
C C15 0.4000(2) 0.1298(2) -0.01408(17) 0.1207(11) Uani d . 1.00 . .
C C16 0.2754(2) -0.1933(2) 0.0138(2) 0.1759(15) Uani d . 1.00 . .
C C17 0.31119(16) 0.04449(17) 0.28478(16) 0.0943(9) Uani d . 1.00 . .
C C18 0.61283(16) 0.10648(16) 0.29364(18) 0.0713(8) Uani d . 1.00 . .
C C19 0.67873(16) 0.04038(16) 0.37635(14) 0.0688(7) Uani d . 1.00 . .
C C20 0.78659(17) 0.02336(17) 0.37580(17) 0.0836(8) Uani d . 1.00 . .
C C21 0.84596(18) 0.11507(19) 0.3864(2) 0.1194(11) Uani d . 1.00 . .
C C22 0.84973(17) -0.04342(17) 0.46174(19) 0.1202(10) Uani d . 1.00 . .
C C23 0.61429(14) -0.04848(16) 0.36195(16) 0.0640(7) Uani d . 1.00 . .
C C24 0.59659(18) -0.1081(2) 0.28109(17) 0.0914(9) Uani d . 1.00 . .
C C25 0.5382(2) -0.1883(2) 0.2682(2) 0.1062(11) Uani d . 1.00 . .
C C26 0.49659(18) -0.20939(19) 0.3369(2) 0.0921(10) Uani d . 1.00 . .
C C27 0.5106(2) -0.1518(2) 0.4159(2) 0.1004(11) Uani d . 1.00 . .
C C28 0.57019(19) -0.07207(19) 0.42889(16) 0.0817(9) Uani d . 1.00 . .
H H11 0.3408 -0.0462 -0.0538 0.130 Uiso c R 1.00 . .
H H13 0.2718 -0.1123 0.1799 0.116 Uiso c R 1.00 . .
H H19 0.6889 0.0679 0.4424 0.083 Uiso c R 1.00 . .
H H20 0.7769 -0.0056 0.3105 0.100 Uiso c R 1.00 . .
H H24 0.6248 -0.0937 0.2341 0.110 Uiso c R 1.00 . .
H H25 0.5272 -0.2278 0.2132 0.127 Uiso c R 1.00 . .
H H27 0.4802 -0.1658 0.4613 0.120 Uiso c R 1.00 . .
H H28 0.5809 -0.0332 0.4843 0.098 Uiso c R 1.00 . .
H H31 0.6298 0.3273 0.2932 0.115 Uiso c R 1.00 . .
H H32 0.5508 0.3686 0.1871 0.115 Uiso c R 1.00 . .
H H41 0.6420 0.4799 0.3352 0.155 Uiso c R 1.00 . .
H H42 0.5244 0.5005 0.2589 0.155 Uiso c R 1.00 . .
H H51 0.5958 0.4394 0.4577 0.182 Uiso c R 1.00 . .
H H52 0.4877 0.4896 0.3926 0.182 Uiso c R 1.00 . .
H H61 0.5201 0.3039 0.4283 0.108 Uiso c R 1.00 . .
H H62 0.4105 0.3552 0.3730 0.108 Uiso c R 1.00 . .
H H151 0.4463 0.1743 0.0330 0.145 Uiso c R 1.00 . .
H H152 0.3408 0.1620 -0.0638 0.145 Uiso c R 1.00 . .
H H153 0.4369 0.0970 -0.0480 0.145 Uiso c R 1.00 . .
H H161 0.3352 -0.2204 0.0067 0.211 Uiso c R 1.00 . .
H H162 0.2172 -0.1911 -0.0517 0.211 Uiso c R 1.00 . .
H H163 0.2569 -0.2307 0.0598 0.211 Uiso c R 1.00 . .
H H171 0.2736 -0.0041 0.3020 0.113 Uiso c R 1.00 . .
H H172 0.3804 0.0502 0.3381 0.113 Uiso c R 1.00 . .
H H173 0.2744 0.1028 0.2772 0.113 Uiso c R 1.00 . .
H H211 0.9155 0.1022 0.3911 0.143 Uiso c R 1.00 . .
H H212 0.8505 0.1471 0.4469 0.143 Uiso c R 1.00 . .
H H213 0.8094 0.1537 0.3277 0.143 Uiso c R 1.00 . .
H H221 0.8144 -0.1028 0.4510 0.144 Uiso c R 1.00 . .
H H222 0.8562 -0.0177 0.5259 0.144 Uiso c R 1.00 . .
H H223 0.9184 -0.0519 0.4624 0.144 Uiso c R 1.00 . .

loop_
_atom_site_aniso_label
_atom_site_aniso_U_11
_atom_site_aniso_U_22
_atom_site_aniso_U_33
_atom_site_aniso_U_12
_atom_site_aniso_U_13
_atom_site_aniso_U_23
Cl1 0.1490(7) 0.0969(6) 0.2528(10) -0.0309(5) 0.0811(7) -0.0047(6)
O1 0.0850(11) 0.0733(12) 0.0947(10) 0.0176(10) 0.0273(9) 0.0109(9)
O2 0.0821(10) 0.1143(15) 0.0921(11) 0.0278(10) 0.0108(9) 0.0219(9)
O3 0.0591(8) 0.0761(11) 0.0651(8) 0.0144(8) 0.0172(7) -0.0001(7)
O4 0.0949(11) 0.1351(16) 0.0831(10) 0.0363(10) 0.0478(9) 0.0247(10)
C1 0.0606(14) 0.0651(17) 0.0666(13) 0.0096(13) 0.0264(11) 0.0041(12)
C2 0.0654(15) 0.0737(19) 0.0756(15) 0.0058(13) 0.0279(12) 0.0049(13)
C3 0.0989(19) 0.083(2) 0.1177(19) -0.0086(16) 0.0549(16) 0.0063(16)
C4 0.158(2) 0.103(2) 0.130(2) -0.038(2) 0.060(2) -0.015(2)
C5 0.239(3) 0.108(2) 0.123(2) -0.038(2) 0.089(2) -0.021(2)
C6 0.0990(18) 0.083(2) 0.0945(17) 0.0096(16) 0.0468(14) -0.0046(14)
C7 0.0748(17) 0.085(2) 0.0815(16) 0.0142(17) 0.0315(13) 0.0117(16)
C8 0.0597(14) 0.0692(18) 0.0674(14) 0.0103(13) 0.0250(11) 0.0072(13)
C9 0.0558(13) 0.0770(19) 0.0643(15) 0.0092(13) 0.0128(11) -0.0016(14)
C10 0.0793(16) 0.106(2) 0.0632(16) 0.0215(16) 0.0138(12) -0.0028(17)
C11 0.101(2) 0.120(2) 0.0779(19) 0.018(2) 0.0097(15) -0.030(2)
C12 0.0754(18) 0.095(2) 0.122(2) 0.0022(18) -0.0015(18) -0.035(2)
C13 0.0639(15) 0.084(2) 0.118(2) -0.0059(15) 0.0132(15) -0.0046(18)
C14 0.0520(13) 0.082(2) 0.0751(15) 0.0024(13) 0.0134(11) -0.0015(15)
C15 0.144(2) 0.149(2) 0.0794(16) 0.029(2) 0.0556(17) 0.0108(18)
C16 0.145(2) 0.126(2) 0.212(3) -0.025(2) 0.026(2) -0.079(2)
C17 0.0816(16) 0.109(2) 0.0970(17) 0.0076(15) 0.0410(13) 0.0154(15)
C18 0.0582(14) 0.0827(18) 0.0715(15) 0.0098(13) 0.0250(12) 0.0012(14)
C19 0.0604(13) 0.0752(17) 0.0644(12) 0.0112(13) 0.0186(10) -0.0014(11)
C20 0.0618(14) 0.0789(18) 0.1046(17) 0.0063(14) 0.0282(13) -0.0084(14)
C21 0.0784(17) 0.106(2) 0.169(2) -0.0032(17) 0.0455(17) -0.0001(19)
C22 0.0646(15) 0.108(2) 0.152(2) 0.0190(16) 0.0073(15) 0.0158(19)
C23 0.0587(13) 0.0717(17) 0.0555(12) 0.0099(12) 0.0169(11) 0.0017(13)
C24 0.0884(18) 0.111(2) 0.0807(17) -0.0201(17) 0.0403(13) -0.0232(16)
C25 0.097(2) 0.111(2) 0.106(2) -0.0161(18) 0.0368(17) -0.0342(18)
C26 0.0726(16) 0.072(2) 0.125(2) -0.0007(14) 0.0333(16) 0.0003(18)
C27 0.114(2) 0.087(2) 0.119(2) 0.0104(19) 0.0669(17) 0.0220(19)
C28 0.0943(18) 0.081(2) 0.0755(15) 0.0144(16) 0.0407(14) 0.0085(14)

loop_
_atom_type_symbol
_atom_type_description
_atom_type_scat_dispersion_real
_atom_type_scat_dispersion_imag
_atom_type_scat_source
C C 0.003 0.002
;
International Tables for Crystallography
(1992, Vol. C, Tables 4.2.6.8 and 6.1.1.4)
;
H H 0.000 0.000
;
International Tables for Crystallography
(1992, Vol. C, Table 6.1.1.4)
;
O O 0.011 0.006
;
International Tables for Crystallography
(1992, Vol. C, Tables 4.2.6.8 and 6.1.1.4)
;
Cl Cl 0.148 0.159
;
International Tables for Crystallography
(1992, Vol. C, Tables 4.2.6.8 and 6.1.1.4)
;

loop_
_geom_angle_atom_site_label_1
_geom_angle_atom_site_label_2
_geom_angle_atom_site_label_3
_geom_angle_site_symmetry_1
_geom_angle_site_symmetry_2
_geom_angle_site_symmetry_3
_geom_angle
_geom_angle_publ_flag
C2 O1 C7 . . . 109.97(17) ?
C1 O3 C18 . . . 118.69(17) ?
O3 C1 C2 . . . 118.02(15) ?
O3 C1 C8 . . . 128.0(2) ?
C2 C1 C8 . . . 113.91(18) ?
O1 C2 C1 . . . 101.61(15) ?
O1 C2 C3 . . . 108.93(18) ?
O1 C2 C6 . . . 110.08(19) ?
C1 C2 C3 . . . 115.2(2) ?
C1 C2 C6 . . . 117.3(2) ?
C3 C2 C6 . . . 103.59(18) ?
C2 C3 C4 . . . 104.2(2) ?
C3 C4 C5 . . . 105.6(2) ?
C4 C5 C6 . . . 108.0(2) ?
C2 C6 C5 . . . 106.5(2) ?
O1 C7 O2 . . . 121.5(2) ?
O1 C7 C8 . . . 109.38(16) ?
O2 C7 C8 . . . 129.1(2) ?
C1 C8 C7 . . . 105.02(19) ?
C1 C8 C9 . . . 129.65(19) ?
C7 C8 C9 . . . 125.32(16) ?
C8 C9 C10 . . . 119.6(2) ?
C8 C9 C14 . . . 120.4(2) ?
C10 C9 C14 . . . 120.0(2) ?
C9 C10 C11 . . . 118.6(2) ?
C9 C10 C15 . . . 121.2(2) ?
C11 C10 C15 . . . 120.2(2) ?
C10 C11 C12 . . . 122.4(3) ?
C11 C12 C13 . . . 118.0(3) ?
C11 C12 C16 . . . 120.5(3) ?
C13 C12 C16 . . . 121.6(3) ?
C12 C13 C14 . . . 122.6(3) ?
C9 C14 C13 . . . 118.4(2) ?
C9 C14 C17 . . . 121.3(2) ?
C13 C14 C17 . . . 120.3(2) ?
O3 C18 O4 . . . 122.08(18) ?
O3 C18 C19 . . . 109.6(2) ?
O4 C18 C19 . . . 128.3(2) ?
C18 C19 C20 . . . 112.6(2) ?
C18 C19 C23 . . . 106.25(15) ?
C20 C19 C23 . . . 113.27(19) ?
C19 C20 C21 . . . 111.0(2) ?
C19 C20 C22 . . . 110.0(2) ?
C21 C20 C22 . . . 110.24(16) ?
C19 C23 C24 . . . 121.7(2) ?
C19 C23 C28 . . . 121.1(2) ?
C24 C23 C28 . . . 117.2(2) ?
C23 C24 C25 . . . 121.5(2) ?
C24 C25 C26 . . . 119.3(2) ?
Cl1 C26 C25 . . . 119.5(2) ?
Cl1 C26 C27 . . . 119.6(2) ?
C25 C26 C27 . . . 120.8(2) ?
C26 C27 C28 . . . 119.5(3) ?
C23 C28 C27 . . . 121.6(2) ?
C2 C3 H31 . . . 110.8 ?
C2 C3 H32 . . . 110.8 ?
C4 C3 H31 . . . 110.8 ?
C4 C3 H32 . . . 110.8 ?
H31 C3 H32 . . . 109.5 ?
C3 C4 H41 . . . 110.4 ?
C3 C4 H42 . . . 110.4 ?
C5 C4 H41 . . . 110.4 ?
C5 C4 H42 . . . 110.4 ?
H41 C4 H42 . . . 109.5 ?
C4 C5 H51 . . . 109.8 ?
C4 C5 H52 . . . 109.8 ?
C6 C5 H51 . . . 109.8 ?
C6 C5 H52 . . . 109.8 ?
H51 C5 H52 . . . 109.5 ?
C2 C6 H61 . . . 110.2 ?
C2 C6 H62 . . . 110.2 ?
C5 C6 H61 . . . 110.2 ?
C5 C6 H62 . . . 110.2 ?
H61 C6 H62 . . . 109.5 ?
C10 C11 H11 . . . 118.8 ?
C12 C11 H11 . . . 118.8 ?
C12 C13 H13 . . . 118.7 ?
C14 C13 H13 . . . 118.7 ?
C10 C15 H151 . . . 109.5 ?
C10 C15 H152 . . . 109.5 ?
C10 C15 H153 . . . 109.5 ?
H151 C15 H152 . . . 109.5 ?
H151 C15 H153 . . . 109.5 ?
H152 C15 H153 . . . 109.5 ?
C12 C16 H161 . . . 109.5 ?
C12 C16 H162 . . . 109.5 ?
C12 C16 H163 . . . 109.5 ?
H161 C16 H162 . . . 109.5 ?
H161 C16 H163 . . . 109.5 ?
H162 C16 H163 . . . 109.5 ?
C14 C17 H171 . . . 109.5 ?
C14 C17 H172 . . . 109.5 ?
C14 C17 H173 . . . 109.5 ?
H171 C17 H172 . . . 109.5 ?
H171 C17 H173 . . . 109.5 ?
H172 C17 H173 . . . 109.5 ?
C18 C19 H19 . . . 108.2 ?
C20 C19 H19 . . . 108.2 ?
C23 C19 H19 . . . 108.2 ?
C19 C20 H20 . . . 108.5 ?
C21 C20 H20 . . . 108.5 ?
C22 C20 H20 . . . 108.5 ?
C20 C21 H211 . . . 109.5 ?
C20 C21 H212 . . . 109.5 ?
C20 C21 H213 . . . 109.5 ?
H211 C21 H212 . . . 109.5 ?
H211 C21 H213 . . . 109.5 ?
H212 C21 H213 . . . 109.5 ?
C20 C22 H221 . . . 109.5 ?
C20 C22 H222 . . . 109.5 ?
C20 C22 H223 . . . 109.5 ?
H221 C22 H222 . . . 109.5 ?
H221 C22 H223 . . . 109.5 ?
H222 C22 H223 . . . 109.5 ?
C23 C24 H24 . . . 119.2 ?
C25 C24 H24 . . . 119.2 ?
C24 C25 H25 . . . 120.4 ?
C26 C25 H25 . . . 120.4 ?
C26 C27 H27 . . . 120.3 ?
C28 C27 H27 . . . 120.3 ?
C23 C28 H28 . . . 119.2 ?
C27 C28 H28 . . . 119.2 ?

loop_
_geom_bond_atom_site_label_1
_geom_bond_atom_site_label_2
_geom_bond_site_symmetry_1
_geom_bond_site_symmetry_2
_geom_bond_distance
_geom_bond_publ_flag
Cl1 C26 . . 1.736(2) ?
O1 C2 . . 1.455(2) ?
O1 C7 . . 1.370(2) ?
O2 C7 . . 1.207(2) ?
O3 C1 . . 1.374(2) ?
O3 C18 . . 1.377(3) ?
O4 C18 . . 1.189(3) ?
C1 C2 . . 1.485(3) ?
C1 C8 . . 1.327(2) ?
C2 C3 . . 1.528(3) ?
C2 C6 . . 1.524(3) ?
C3 C4 . . 1.509(3) ?
C4 C5 . . 1.495(5) ?
C5 C6 . . 1.495(4) ?
C7 C8 . . 1.480(3) ?
C8 C9 . . 1.476(3) ?
C9 C10 . . 1.396(3) ?
C9 C14 . . 1.397(3) ?
C10 C11 . . 1.382(4) ?
C10 C15 . . 1.507(4) ?
C11 C12 . . 1.360(5) ?
C12 C13 . . 1.377(5) ?
C12 C16 . . 1.519(4) ?
C13 C14 . . 1.374(4) ?
C14 C17 . . 1.508(3) ?
C18 C19 . . 1.501(2) ?
C19 C20 . . 1.524(3) ?
C19 C23 . . 1.519(3) ?
C20 C21 . . 1.523(3) ?
C20 C22 . . 1.522(3) ?
C23 C24 . . 1.376(3) ?
C23 C28 . . 1.374(3) ?
C24 C25 . . 1.372(4) ?
C25 C26 . . 1.364(5) ?
C26 C27 . . 1.347(4) ?
C27 C28 . . 1.376(4) ?
C3 H31 . . 0.970 ?
C3 H32 . . 0.970 ?
C4 H41 . . 0.970 ?
C4 H42 . . 0.970 ?
C5 H51 . . 0.970 ?
C5 H52 . . 0.970 ?
C6 H61 . . 0.970 ?
C6 H62 . . 0.970 ?
C11 H11 . . 0.930 ?
C13 H13 . . 0.930 ?
C15 H151 . . 0.960 ?
C15 H152 . . 0.960 ?
C15 H153 . . 0.960 ?
C16 H161 . . 0.960 ?
C16 H162 . . 0.960 ?
C16 H163 . . 0.960 ?
C17 H171 . . 0.960 ?
C17 H172 . . 0.960 ?
C17 H173 . . 0.960 ?
C19 H19 . . 0.980 ?
C20 H20 . . 0.980 ?
C21 H211 . . 0.960 ?
C21 H212 . . 0.960 ?
C21 H213 . . 0.960 ?
C22 H221 . . 0.960 ?
C22 H222 . . 0.960 ?
C22 H223 . . 0.960 ?
C24 H24 . . 0.930 ?
C25 H25 . . 0.930 ?
C27 H27 . . 0.930 ?
C28 H28 . . 0.930 ?

loop_
_geom_hbond_atom_site_label_D
_geom_hbond_atom_site_label_H
_geom_hbond_atom_site_label_A
_geom_hbond_site_symmetry_D
_geom_hbond_site_symmetry_H
_geom_hbond_site_symmetry_A
_geom_hbond_distance_DH
_geom_hbond_distance_HA
_geom_hbond_distance_DA
_geom_hbond_angle_DHA
_geom_hbond_publ_flag
C17 H173 Cl1 . . 2_555 0.960 2.804 3.624(5) 144 y

loop_
_geom_torsion_atom_site_label_1
_geom_torsion_atom_site_label_2
_geom_torsion_atom_site_label_3
_geom_torsion_atom_site_label_4
_geom_torsion_site_symmetry_1
_geom_torsion_site_symmetry_2
_geom_torsion_site_symmetry_3
_geom_torsion_site_symmetry_4
_geom_torsion
_geom_torsion_publ_flag
C2 O1 C7 O2 . . . . -178.3(2) ?
C2 O1 C7 C8 . . . . 3.1(3) ?
C7 O1 C2 C1 . . . . -3.2(2) ?
C7 O1 C2 C3 . . . . 118.8(2) ?
C7 O1 C2 C6 . . . . -128.2(2) ?
C1 O3 C18 O4 . . . . 7.7(2) ?
C1 O3 C18 C19 . . . . -170.62(17) ?
C18 O3 C1 C2 . . . . -115.3(2) ?
C18 O3 C1 C8 . . . . 68.4(3) ?
O3 C1 C2 O1 . . . . -174.4(2) ?
O3 C1 C2 C3 . . . . 68.0(2) ?
O3 C1 C2 C6 . . . . -54.4(3) ?
O3 C1 C8 C7 . . . . 175.8(2) ?
O3 C1 C8 C9 . . . . -5.6(4) ?
C2 C1 C8 C7 . . . . -0.6(3) ?
C2 C1 C8 C9 . . . . 177.9(2) ?
C8 C1 C2 O1 . . . . 2.4(3) ?
C8 C1 C2 C3 . . . . -115.2(2) ?
C8 C1 C2 C6 . . . . 122.4(2) ?
O1 C2 C3 C4 . . . . 82.6(2) ?
O1 C2 C6 C5 . . . . -91.6(2) ?
C1 C2 C3 C4 . . . . -164.07(18) ?
C1 C2 C6 C5 . . . . 152.9(2) ?
C3 C2 C6 C5 . . . . 24.7(2) ?
C6 C2 C3 C4 . . . . -34.6(2) ?
C2 C3 C4 C5 . . . . 31.7(2) ?
C3 C4 C5 C6 . . . . -16.4(2) ?
C4 C5 C6 C2 . . . . -5.4(2) ?
O1 C7 C8 C1 . . . . -1.5(3) ?
O1 C7 C8 C9 . . . . 179.8(2) ?
O2 C7 C8 C1 . . . . 180.0(2) ?
O2 C7 C8 C9 . . . . 1.3(5) ?
C1 C8 C9 C10 . . . . -106.0(3) ?
C1 C8 C9 C14 . . . . 72.2(3) ?
C7 C8 C9 C10 . . . . 72.4(3) ?
C7 C8 C9 C14 . . . . -109.4(2) ?
C8 C9 C10 C11 . . . . 178.6(2) ?
C8 C9 C10 C15 . . . . -1.4(3) ?
C8 C9 C14 C13 . . . . -178.19(18) ?
C8 C9 C14 C17 . . . . 0.5(2) ?
C10 C9 C14 C13 . . . . 0.0(2) ?
C10 C9 C14 C17 . . . . 178.74(18) ?
C14 C9 C10 C11 . . . . 0.3(3) ?
C14 C9 C10 C15 . . . . -179.6(2) ?
C9 C10 C11 C12 . . . . -0.6(3) ?
C15 C10 C11 C12 . . . . 179.4(2) ?
C10 C11 C12 C13 . . . . 0.4(4) ?
C10 C11 C12 C16 . . . . -179.1(2) ?
C11 C12 C13 C14 . . . . 0.0(3) ?
C16 C12 C13 C14 . . . . 179.5(2) ?
C12 C13 C14 C9 . . . . -0.2(3) ?
C12 C13 C14 C17 . . . . -178.9(2) ?
O3 C18 C19 C20 . . . . -149.74(17) ?
O3 C18 C19 C23 . . . . 85.7(2) ?
O4 C18 C19 C20 . . . . 32.0(3) ?
O4 C18 C19 C23 . . . . -92.5(2) ?
C18 C19 C20 C21 . . . . 57.2(2) ?
C18 C19 C20 C22 . . . . 179.54(18) ?
C18 C19 C23 C24 . . . . 71.0(2) ?
C18 C19 C23 C28 . . . . -108.2(2) ?
C20 C19 C23 C24 . . . . -53.1(2) ?
C20 C19 C23 C28 . . . . 127.7(2) ?
C23 C19 C20 C21 . . . . 177.81(18) ?
C23 C19 C20 C22 . . . . -59.9(2) ?
C19 C23 C24 C25 . . . . -179.93(19) ?
C19 C23 C28 C27 . . . . 179.2(2) ?
C24 C23 C28 C27 . . . . -0.1(2) ?
C28 C23 C24 C25 . . . . -0.6(3) ?
C23 C24 C25 C26 . . . . 0.1(3) ?
C24 C25 C26 Cl1 . . . . 179.56(19) ?
C24 C25 C26 C27 . . . . 1.1(3) ?
Cl1 C26 C27 C28 . . . . 179.72(19) ?
C25 C26 C27 C28 . . . . -1.9(3) ?
C26 C27 C28 C23 . . . . 1.3(3) ?
